data_4063493
loop_
_publ_author_name
'Chen, Tianniu'
'Hunks, William'
'Chen, Philip S.'
'Xu, Chongying'
'DiPasquale, Antonio G.'
'Rheingold, Arnold L.'

_publ_section_title
;
 Synthesis, Structural Characterization, and Thermal Properties of the
 First Germanium N,N,N',N'-Tetraalkylguanidinates
;
_journal_issue 2
_journal_name_full Organometallics
_journal_page_first 501
_journal_page_last 504
_journal_paper_doi 10.1021/om900801w
_journal_volume 29
_journal_year 2010
_chemical_formula_sum 'C10 H24 Cl2 Ge N6'
_chemical_formula_weight 371.84
_chemical_name_systematic
; 
 ? 
;
_space_group_IT_number 14
_symmetry_cell_setting monoclinic
_symmetry_space_group_name_Hall '-P 2yn'
_symmetry_space_group_name_H-M 'P 1 21/n 1'
_atom_sites_solution_hydrogens geom
_atom_sites_solution_primary direct
_atom_sites_solution_secondary difmap
_audit_creation_method SHELXL-97
_cell_angle_alpha 90.00
_cell_angle_beta 97.796(2)
_cell_angle_gamma 90.00
_cell_formula_units_Z 4
_cell_length_a 10.0347(9)
_cell_length_b 11.4752(10)
_cell_length_c 14.8505(14)
_cell_measurement_reflns_used 4028
_cell_measurement_temperature 100(2)
_cell_measurement_theta_max 28.07
_cell_measurement_theta_min 2.25
_cell_volume 1694.2(3)
_computing_cell_refinement 'Bruker SMART'
_computing_data_collection 'Bruker SMART'
_computing_data_reduction 'Bruker SAINT'
_computing_molecular_graphics 'Bruker SHELXTL'
_computing_publication_material 'Bruker SHELXTL'
_computing_structure_refinement 'SHELXL-97 (Sheldrick, 1997)'
_computing_structure_solution 'SHELXS-97 (Sheldrick, 1990)'
_diffrn_ambient_temperature 100(2)
_diffrn_measured_fraction_theta_full 0.977
_diffrn_measured_fraction_theta_max 0.877
_diffrn_measurement_device_type 'CCD area detector'
_diffrn_measurement_method 'phi and omega scans'
_diffrn_radiation_monochromator graphite
_diffrn_radiation_source 'fine-focus sealed tube'
_diffrn_radiation_type MoK\a
_diffrn_radiation_wavelength 0.71073
_diffrn_reflns_av_R_equivalents 0.0201
_diffrn_reflns_av_sigmaI/netI 0.0330
_diffrn_reflns_limit_h_max 12
_diffrn_reflns_limit_h_min -13
_diffrn_reflns_limit_k_max 14
_diffrn_reflns_limit_k_min -13
_diffrn_reflns_limit_l_max 19
_diffrn_reflns_limit_l_min -14
_diffrn_reflns_number 6971
_diffrn_reflns_theta_full 25.00
_diffrn_reflns_theta_max 28.17
_diffrn_reflns_theta_min 2.25
_exptl_absorpt_coefficient_mu 2.121
_exptl_absorpt_correction_T_max 0.6764
_exptl_absorpt_correction_T_min 0.5687
_exptl_absorpt_correction_type multi-scan
_exptl_absorpt_process_details SADABS
_exptl_crystal_colour colorless
_exptl_crystal_density_diffrn 1.458
_exptl_crystal_density_method 'not measured'
_exptl_crystal_description block
_exptl_crystal_F_000 768
_exptl_crystal_size_max 0.30
_exptl_crystal_size_mid 0.30
_exptl_crystal_size_min 0.20
_refine_diff_density_max 1.078
_refine_diff_density_min -0.551
_refine_diff_density_rms 0.097
_refine_ls_extinction_method none
_refine_ls_goodness_of_fit_ref 1.068
_refine_ls_hydrogen_treatment constr
_refine_ls_matrix_type full
_refine_ls_number_parameters 172
_refine_ls_number_reflns 3651
_refine_ls_number_restraints 0
_refine_ls_restrained_S_all 1.068
_refine_ls_R_factor_all 0.0422
_refine_ls_R_factor_gt 0.0352
_refine_ls_shift/su_max 0.007
_refine_ls_shift/su_mean 0.001
_refine_ls_structure_factor_coef Fsqd
_refine_ls_weighting_details 'calc w=1/[\s^2^(Fo^2^)+(0.0600P)^2^+0.0000P] where P=(Fo^2^+2Fc^2^)/3'
_refine_ls_weighting_scheme calc
_refine_ls_wR_factor_gt 0.0918
_refine_ls_wR_factor_ref 0.0952
_reflns_number_gt 3129
_reflns_number_total 3651
_reflns_threshold_expression >2sigma(I)
_cod_data_source_file om900801w_si_002.cif
_cod_data_source_block atmi61
_cod_depositor_comments
;
The following automatic conversions were performed:

'_symmetry_cell_setting' value 'Monoclinic' changed to 'monoclinic'
according to the built-in table from CIF Core dictionary named
'cif_core.dic' version 2.4.1 from 2010-06-29.

Automatic conversion script
Id: cif_fix_values 1673 2011-04-08 12:14:43Z adriana 
;
_cod_original_sg_symbol_H-M P2(1)/n
_cod_database_code 4063493

loop_
_symmetry_equiv_pos_as_xyz
'x, y, z'
'-x+1/2, y+1/2, -z+1/2'
'-x, -y, -z'
'x-1/2, -y-1/2, z-1/2'

loop_
_atom_site_label
_atom_site_type_symbol
_atom_site_fract_x
_atom_site_fract_y
_atom_site_fract_z
_atom_site_U_iso_or_equiv
_atom_site_adp_type
_atom_site_occupancy
_atom_site_symmetry_multiplicity
_atom_site_calc_flag
_atom_site_refinement_flags
_atom_site_disorder_assembly
_atom_site_disorder_group
Ge1 Ge 0.93565(2) 0.63241(2) 0.707451(17) 0.01514(10) Uani 1 1 d . . .
Cl1 Cl 1.06056(6) 0.72210(5) 0.61858(4) 0.02295(15) Uani 1 1 d . . .
Cl2 Cl 1.02245(6) 0.68402(5) 0.84536(4) 0.02374(16) Uani 1 1 d . . .
N1 N 0.94086(19) 0.47792(17) 0.70004(14) 0.0183(4) Uani 1 1 d . . .
N2 N 0.9760(2) 0.31089(17) 0.62202(14) 0.0197(5) Uani 1 1 d . . .
N3 N 1.1570(2) 0.43403(17) 0.65709(15) 0.0219(5) Uani 1 1 d . . .
N4 N 0.7645(2) 0.67396(17) 0.68822(14) 0.0175(4) Uani 1 1 d . . .
N5 N 0.5814(2) 0.74645(17) 0.59460(15) 0.0187(4) Uani 1 1 d . . .
N6 N 0.7597(2) 0.87202(15) 0.63812(15) 0.0174(4) Uani 1 1 d . . .
C1 C 1.0233(2) 0.4131(2) 0.66136(17) 0.0175(5) Uani 1 1 d . . .
C2 C 0.8326(2) 0.2896(2) 0.60393(18) 0.0225(6) Uani 1 1 d . . .
H2A H 0.7841 0.3634 0.6062 0.034 Uiso 1 1 calc R . .
H2B H 0.8060 0.2362 0.6498 0.034 Uiso 1 1 calc R . .
H2C H 0.8106 0.2548 0.5435 0.034 Uiso 1 1 calc R . .
C3 C 1.0601(3) 0.2066(2) 0.6219(2) 0.0280(6) Uani 1 1 d . . .
H3A H 1.1551 0.2287 0.6346 0.042 Uiso 1 1 calc R . .
H3B H 1.0432 0.1689 0.5622 0.042 Uiso 1 1 calc R . .
H3C H 1.0382 0.1524 0.6687 0.042 Uiso 1 1 calc R . .
C4 C 1.2154(3) 0.4181(2) 0.5739(2) 0.0277(6) Uani 1 1 d . . .
H4B H 1.1508 0.3778 0.5290 0.042 Uiso 1 1 calc R . .
H4C H 1.2976 0.3714 0.5864 0.042 Uiso 1 1 calc R . .
H4D H 1.2372 0.4943 0.5499 0.042 Uiso 1 1 calc R . .
C5 C 1.2395(3) 0.4979(2) 0.72907(19) 0.0261(6) Uani 1 1 d . . .
H5A H 1.1895 0.5079 0.7808 0.039 Uiso 1 1 calc R . .
H5B H 1.2622 0.5745 0.7063 0.039 Uiso 1 1 calc R . .
H5C H 1.3224 0.4542 0.7485 0.039 Uiso 1 1 calc R . .
C6 C 0.7081(2) 0.76222(19) 0.64294(16) 0.0164(5) Uani 1 1 d . . .
C7 C 0.4743(3) 0.8314(2) 0.5984(2) 0.0250(6) Uani 1 1 d . . .
H7A H 0.5136 0.9092 0.6088 0.037 Uiso 1 1 calc R . .
H7B H 0.4237 0.8114 0.6482 0.037 Uiso 1 1 calc R . .
H7C H 0.4138 0.8306 0.5408 0.037 Uiso 1 1 calc R . .
C8 C 0.5333(3) 0.6281(2) 0.5788(2) 0.0228(6) Uani 1 1 d . . .
H8A H 0.6101 0.5757 0.5773 0.034 Uiso 1 1 calc R . .
H8B H 0.4745 0.6242 0.5206 0.034 Uiso 1 1 calc R . .
H8C H 0.4829 0.6045 0.6279 0.034 Uiso 1 1 calc R . .
C9 C 0.7273(3) 0.9491(2) 0.56119(19) 0.0264(6) Uani 1 1 d . . .
H9A H 0.6618 0.9112 0.5155 0.040 Uiso 1 1 calc R . .
H9B H 0.8092 0.9667 0.5346 0.040 Uiso 1 1 calc R . .
H9C H 0.6889 1.0216 0.5813 0.040 Uiso 1 1 calc R . .
C10 C 0.8566(2) 0.9189(2) 0.71045(18) 0.0213(5) Uani 1 1 d . . .
H10A H 0.8725 0.8621 0.7600 0.032 Uiso 1 1 calc R . .
H10B H 0.8214 0.9912 0.7333 0.032 Uiso 1 1 calc R . .
H10C H 0.9414 0.9351 0.6869 0.032 Uiso 1 1 calc R . .

loop_
_atom_site_aniso_label
_atom_site_aniso_U_11
_atom_site_aniso_U_22
_atom_site_aniso_U_33
_atom_site_aniso_U_23
_atom_site_aniso_U_13
_atom_site_aniso_U_12
Ge1 0.01309(16) 0.01512(15) 0.01668(16) 0.00098(9) 0.00014(10) -0.00025(9)
Cl1 0.0208(3) 0.0231(3) 0.0260(4) 0.0032(2) 0.0073(2) -0.0009(2)
Cl2 0.0235(3) 0.0270(3) 0.0188(3) -0.0016(2) -0.0039(2) 0.0000(2)
N1 0.0168(11) 0.0164(10) 0.0215(11) 0.0022(8) 0.0020(8) 0.0004(8)
N2 0.0195(11) 0.0149(10) 0.0245(12) 0.0006(8) 0.0016(9) 0.0015(8)
N3 0.0171(11) 0.0216(11) 0.0265(12) -0.0034(9) 0.0011(9) -0.0003(8)
N4 0.0136(10) 0.0169(10) 0.0215(11) 0.0005(8) 0.0005(8) -0.0007(8)
N5 0.0134(10) 0.0162(10) 0.0252(12) -0.0041(8) -0.0018(8) -0.0004(8)
N6 0.0170(11) 0.0115(10) 0.0226(12) 0.0005(8) -0.0017(9) -0.0015(7)
C1 0.0173(12) 0.0174(11) 0.0172(13) 0.0042(10) 0.0001(9) 0.0012(9)
C2 0.0221(13) 0.0220(13) 0.0232(14) -0.0009(10) 0.0019(11) -0.0061(10)
C3 0.0295(15) 0.0170(13) 0.0373(17) 0.0010(11) 0.0037(12) 0.0050(10)
C4 0.0204(13) 0.0264(14) 0.0375(17) 0.0037(12) 0.0078(12) 0.0021(11)
C5 0.0146(13) 0.0291(14) 0.0326(16) -0.0012(11) -0.0040(11) -0.0009(10)
C6 0.0153(12) 0.0173(12) 0.0169(13) -0.0023(9) 0.0029(9) -0.0017(9)
C7 0.0175(13) 0.0265(14) 0.0293(15) -0.0049(11) -0.0029(11) 0.0054(10)
C8 0.0172(13) 0.0184(13) 0.0316(15) -0.0047(10) -0.0005(11) -0.0027(9)
C9 0.0322(15) 0.0206(13) 0.0254(15) 0.0030(10) 0.0008(11) 0.0000(11)
C10 0.0175(12) 0.0164(12) 0.0291(14) -0.0034(10) 0.0000(10) -0.0020(10)

loop_
_atom_type_symbol
_atom_type_description
_atom_type_scat_dispersion_real
_atom_type_scat_dispersion_imag
_atom_type_scat_source
C C 0.0033 0.0016 'International Tables Vol C Tables 4.2.6.8 and 6.1.1.4'
H H 0.0000 0.0000 'International Tables Vol C Tables 4.2.6.8 and 6.1.1.4'
N N 0.0061 0.0033 'International Tables Vol C Tables 4.2.6.8 and 6.1.1.4'
Cl Cl 0.1484 0.1585 'International Tables Vol C Tables 4.2.6.8 and 6.1.1.4'
Ge Ge 0.1547 1.8001 'International Tables Vol C Tables 4.2.6.8 and 6.1.1.4'

loop_
_geom_angle_atom_site_label_1
_geom_angle_atom_site_label_2
_geom_angle_atom_site_label_3
_geom_angle
_geom_angle_site_symmetry_1
_geom_angle_site_symmetry_3
_geom_angle_publ_flag
N4 Ge1 N1 107.17(9) . . ?
N4 Ge1 Cl2 109.37(7) . . ?
N1 Ge1 Cl2 108.39(7) . . ?
N4 Ge1 Cl1 113.43(7) . . ?
N1 Ge1 Cl1 113.98(7) . . ?
Cl2 Ge1 Cl1 104.34(3) . . ?
C1 N1 Ge1 128.54(17) . . ?
C1 N2 C2 120.2(2) . . ?
C1 N2 C3 122.4(2) . . ?
C2 N2 C3 114.8(2) . . ?
C1 N3 C4 121.8(2) . . ?
C1 N3 C5 121.0(2) . . ?
C4 N3 C5 115.7(2) . . ?
C6 N4 Ge1 129.67(18) . . ?
C6 N5 C8 117.9(2) . . ?
C6 N5 C7 121.49(19) . . ?
C8 N5 C7 113.7(2) . . ?
C6 N6 C9 124.0(2) . . ?
C6 N6 C10 121.6(2) . . ?
C9 N6 C10 114.45(19) . . ?
N1 C1 N2 118.3(2) . . ?
N1 C1 N3 127.1(2) . . ?
N2 C1 N3 114.6(2) . . ?
N4 C6 N6 127.0(2) . . ?
N4 C6 N5 118.1(2) . . ?
N6 C6 N5 114.9(2) . . ?

loop_
_geom_bond_atom_site_label_1
_geom_bond_atom_site_label_2
_geom_bond_distance
_geom_bond_site_symmetry_2
_geom_bond_publ_flag
Ge1 N4 1.768(2) . ?
Ge1 N1 1.777(2) . ?
Ge1 Cl2 2.1954(7) . ?
Ge1 Cl1 2.1957(7) . ?
N1 C1 1.303(3) . ?
N2 C1 1.366(3) . ?
N2 C2 1.449(3) . ?
N2 C3 1.464(3) . ?
N3 C1 1.373(3) . ?
N3 C4 1.449(4) . ?
N3 C5 1.458(3) . ?
N4 C6 1.302(3) . ?
N5 C6 1.384(3) . ?
N5 C8 1.449(3) . ?
N5 C7 1.457(3) . ?
N6 C6 1.368(3) . ?
N6 C9 1.447(3) . ?
N6 C10 1.451(3) . ?

loop_
_cod_related_entry_id
_cod_related_entry_database
_cod_related_entry_code
1 ChemSpider 30659634
